data_2212156
loop_
_publ_author_name
'Rinderspacher, Alison'
'Gribble, Gordon W.'
'Jasinski, Jerry P.'

_publ_section_title
;
 2,3-Dibenzyl-1-(phenylsulfonyl)-1<i>H</i>-indole
;
_journal_coeditor_code FL2084
_journal_issue 2
_journal_name_full 'Acta Crystallographica Section E'
_journal_page_first o669
_journal_page_last o670
_journal_paper_doi 10.1107/S1600536807000566
_journal_volume 63
_journal_year 2007
_chemical_formula_iupac 'C28 H23 N1 O2 S1'
_chemical_formula_moiety 'C28 H23 N1 O2 S1'
_chemical_formula_sum 'C28 H23 N O2 S'
_chemical_formula_weight 437.56
_chemical_name_systematic
;
2,3-(Dibenzyl)-1-(phenylsulfonyl)-1H-indole
;
_space_group_IT_number 14
_symmetry_cell_setting monoclinic
_symmetry_space_group_name_Hall '-P 2yn'
_symmetry_space_group_name_H-M 'P 1 21/n 1'
_atom_sites_solution_hydrogens geom
_atom_sites_solution_primary direct
_cell_angle_alpha 90
_cell_angle_beta 91.6083(18)
_cell_angle_gamma 90
_cell_formula_units_Z 4
_cell_length_a 11.3830(4)
_cell_length_b 15.6589(6)
_cell_length_c 12.2180(5)
_cell_measurement_reflns_used 8229
_cell_measurement_temperature 120
_cell_measurement_theta_max 30.1389
_cell_measurement_theta_min 2.1147
_cell_volume 2176.94(14)
_computing_cell_refinement 'SAINT-NT (Bruker, 2006)'
_computing_data_collection 'APEX2 (Bruker, 2006)'
_computing_data_reduction SAINT-NT
_computing_molecular_graphics 'ORTEP-3 (Farrugia, 1997)'
_computing_publication_material 'CRYSTALS (Betteridge <i>et al.</i>,  2003)'
_computing_structure_refinement 'SHELXL97 (Sheldrick, 1997)'
_computing_structure_solution 'SHELXS86 (Sheldrick, 1985)'
_diffrn_ambient_temperature 120
_diffrn_measured_fraction_theta_full 0.999
_diffrn_measured_fraction_theta_max 0.999
_diffrn_measurement_device_type 'Bruker--Nonius APEX2'
_diffrn_measurement_method '\f and \w'
_diffrn_radiation_monochromator graphite
_diffrn_radiation_type 'Mo K\a'
_diffrn_radiation_wavelength 0.71073
_diffrn_reflns_av_R_equivalents 0.033
_diffrn_reflns_limit_h_max 16
_diffrn_reflns_limit_h_min -14
_diffrn_reflns_limit_k_max 21
_diffrn_reflns_limit_k_min -22
_diffrn_reflns_limit_l_max 17
_diffrn_reflns_limit_l_min -17
_diffrn_reflns_number 27006
_diffrn_reflns_theta_full 30.163
_diffrn_reflns_theta_max 30.163
_diffrn_reflns_theta_min 2.213
_exptl_absorpt_coefficient_mu 0.175
_exptl_absorpt_correction_T_max 0.9422
_exptl_absorpt_correction_T_min 0.9389
_exptl_absorpt_correction_type psi-scan
_exptl_absorpt_process_details '(North <i>et al.</i>,  1968)'
_exptl_crystal_colour colorless
_exptl_crystal_density_diffrn 1.335
_exptl_crystal_description prism
_exptl_crystal_F_000 920
_exptl_crystal_size_max 0.38
_exptl_crystal_size_mid 0.36
_exptl_crystal_size_min 0.34
_refine_diff_density_max 0.72
_refine_diff_density_min -0.39
_refine_ls_extinction_method None
_refine_ls_goodness_of_fit_ref 1.0453
_refine_ls_hydrogen_treatment refall
_refine_ls_matrix_type full
_refine_ls_number_parameters 289
_refine_ls_number_reflns 4354
_refine_ls_number_restraints 0
_refine_ls_R_factor_all 0.0608
_refine_ls_R_factor_gt 0.0396
_refine_ls_shift/su_max 0.000227
_refine_ls_structure_factor_coef Fsqd
_refine_ls_weighting_details 'w=1/[\s^2^(F^2^) + (0.04P)^2^ + 0.72P], where P=[max(Fo^2^,0) + 2Fc^2^]/3'
_refine_ls_weighting_scheme calc
_refine_ls_wR_factor_all 0.1067
_refine_ls_wR_factor_gt 0.0989
_refine_ls_wR_factor_ref 0.0989
_reflns_number_gt 4354
_reflns_number_total 6427
_reflns_threshold_expression I>3\s(I)
_cod_data_source_file fl2084.cif
_cod_data_source_block I
_cod_depositor_comments
;
The following automatic conversions were performed:
'_symmetry_cell_setting' value 'Monoclinic' changed to 'monoclinic'
according to '/home/saulius/struct/CIF-dictionaries/cif_core.dic'
dictionary named 'cif_core.dic' version 2.4.1 from 2010-06-29.

Automatic conversion script
Id: cif_fix_enum 1527 2010-12-29 10:47:43Z saulius 

The following automatic conversions were performed:

'_symmetry_cell_setting' value 'Monoclinic' changed to 'monoclinic'
according to /home/saulius/struct/CIF-dictionaries/cif_core.dic
dictionary named 'cif_core.dic' version 2.4.1 from 2010-06-29.

Automatic conversion script
Id: cif_fix_values 1715 2011-07-08 13:25:40Z adriana 
;
_cod_original_sg_symbol_H-M 'P 21/n'
_cod_original_formula_sum 'C28 H23 N1 O2 S1'
_cod_database_code 2212156
_cod_database_fobs_code 2212156

loop_
_symmetry_equiv_pos_as_xyz
x,y,z
-x,-y,-z
-x+1/2,y+1/2,-z+1/2
x+1/2,-y+1/2,z+1/2

loop_
_atom_site_type_symbol
_atom_site_label
_atom_site_fract_x
_atom_site_fract_y
_atom_site_fract_z
_atom_site_U_iso_or_equiv
_atom_site_adp_type
_atom_site_occupancy
S S1 -0.30787(4) -0.11263(3) -0.28961(4) 0.0196 Uani 1.0000
O O1 -0.27455(11) -0.19921(8) -0.26903(11) 0.0257 Uani 1.0000
O O2 -0.25240(11) -0.06555(8) -0.37370(10) 0.0246 Uani 1.0000
N N1 -0.28310(12) -0.06025(9) -0.17287(12) 0.0192 Uani 1.0000
C C2 -0.28313(14) 0.03125(10) -0.16253(14) 0.0190 Uani 1.0000
C C3 -0.31453(14) 0.05208(11) -0.05997(15) 0.0202 Uani 1.0000
C C4 -0.34139(14) -0.02565(11) -0.00211(14) 0.0204 Uani 1.0000
C C5 -0.38071(15) -0.04046(13) 0.10313(15) 0.0258 Uani 1.0000
C C6 -0.40085(15) -0.12369(13) 0.13555(15) 0.0283 Uani 1.0000
C C7 -0.38064(15) -0.19165(13) 0.06498(16) 0.0279 Uani 1.0000
C C8 -0.34066(15) -0.17889(11) -0.03998(16) 0.0245 Uani 1.0000
C C9 -0.32243(14) -0.09445(11) -0.07244(14) 0.0197 Uani 1.0000
C C10 -0.46078(14) -0.10877(11) -0.31324(13) 0.0193 Uani 1.0000
C C11 -0.50927(15) -0.03863(11) -0.36800(14) 0.0218 Uani 1.0000
C C12 -0.62983(16) -0.03550(12) -0.38744(15) 0.0251 Uani 1.0000
C C13 -0.70030(16) -0.10122(13) -0.35121(15) 0.0276 Uani 1.0000
C C14 -0.65166(16) -0.17100(12) -0.29690(16) 0.0271 Uani 1.0000
C C15 -0.53104(15) -0.17572(11) -0.27757(15) 0.0236 Uani 1.0000
C C16 -0.24507(15) 0.09047(11) -0.25099(15) 0.0223 Uani 1.0000
C C17 -0.11410(15) 0.09175(10) -0.27065(15) 0.0219 Uani 1.0000
C C18 -0.07261(18) 0.09171(13) -0.37637(17) 0.0324 Uani 1.0000
C C19 0.04741(19) 0.09893(14) -0.39492(19) 0.0387 Uani 1.0000
C C20 0.12659(17) 0.10618(13) -0.30723(18) 0.0329 Uani 1.0000
C C21 0.08642(15) 0.10554(12) -0.20220(17) 0.0279 Uani 1.0000
C C22 -0.03331(15) 0.09790(11) -0.18333(16) 0.0237 Uani 1.0000
C C23 -0.31824(15) 0.13986(11) -0.00999(16) 0.0243 Uani 1.0000
C C24 -0.20367(14) 0.16750(11) 0.04606(14) 0.0201 Uani 1.0000
C C25 -0.16690(16) 0.25142(11) 0.03665(15) 0.0243 Uani 1.0000
C C26 -0.06081(18) 0.27786(13) 0.08390(17) 0.0330 Uani 1.0000
C C27 0.00937(17) 0.22078(13) 0.14314(17) 0.0322 Uani 1.0000
C C28 -0.02813(17) 0.13770(13) 0.15508(17) 0.0309 Uani 1.0000
C C29 -0.13339(16) 0.11103(12) 0.10623(17) 0.0286 Uani 1.0000
H H51 -0.3943 0.0084 0.1539 0.0317 Uiso 1.0000
H H61 -0.4295 -0.1352 0.2107 0.0355 Uiso 1.0000
H H71 -0.3961 -0.2512 0.0904 0.0340 Uiso 1.0000
H H81 -0.3247 -0.2278 -0.0901 0.0303 Uiso 1.0000
H H111 -0.4576 0.0089 -0.3927 0.0276 Uiso 1.0000
H H121 -0.6660 0.0140 -0.4277 0.0304 Uiso 1.0000
H H131 -0.7873 -0.0981 -0.3643 0.0345 Uiso 1.0000
H H141 -0.7037 -0.2181 -0.2717 0.0336 Uiso 1.0000
H H151 -0.4949 -0.2260 -0.2389 0.0290 Uiso 1.0000
H H161 -0.2859 0.0725 -0.3207 0.0279 Uiso 1.0000
H H162 -0.2702 0.1497 -0.2317 0.0279 Uiso 1.0000
H H181 -0.1297 0.0869 -0.4398 0.0401 Uiso 1.0000
H H191 0.0766 0.0984 -0.4714 0.0474 Uiso 1.0000
H H201 0.2126 0.1118 -0.3203 0.0399 Uiso 1.0000
H H211 0.1437 0.1108 -0.1390 0.0353 Uiso 1.0000
H H221 -0.0621 0.0969 -0.1067 0.0298 Uiso 1.0000
H H231 -0.3811 0.1405 0.0455 0.0316 Uiso 1.0000
H H232 -0.3381 0.1819 -0.0693 0.0316 Uiso 1.0000
H H251 -0.2170 0.2934 -0.0050 0.0296 Uiso 1.0000
H H261 -0.0351 0.3386 0.0763 0.0405 Uiso 1.0000
H H271 0.0868 0.2397 0.1754 0.0392 Uiso 1.0000
H H281 0.0205 0.0966 0.1996 0.0369 Uiso 1.0000
H H291 -0.1594 0.0504 0.1144 0.0352 Uiso 1.0000

loop_
_atom_site_aniso_label
_atom_site_aniso_U_11
_atom_site_aniso_U_22
_atom_site_aniso_U_33
_atom_site_aniso_U_12
_atom_site_aniso_U_13
_atom_site_aniso_U_23
S1 0.01882(19) 0.01720(19) 0.0227(2) 0.00168(15) -0.00212(14) -0.00121(16)
O1 0.0260(6) 0.0180(6) 0.0328(7) 0.0050(5) -0.0038(5) -0.0024(5)
O2 0.0231(6) 0.0254(7) 0.0253(6) 0.0000(5) 0.0027(5) -0.0002(5)
N1 0.0201(7) 0.0165(7) 0.0210(7) -0.0001(5) -0.0024(5) 0.0002(5)
C2 0.0141(7) 0.0157(7) 0.0269(9) 0.0004(6) -0.0037(6) 0.0005(6)
C3 0.0140(7) 0.0199(8) 0.0263(9) 0.0013(6) -0.0039(6) -0.0008(7)
C4 0.0131(7) 0.0237(8) 0.0242(8) 0.0003(6) -0.0048(6) -0.0002(7)
C5 0.0184(8) 0.0348(10) 0.0240(9) 0.0008(7) -0.0029(7) -0.0002(8)
C6 0.0192(8) 0.0417(12) 0.0238(9) -0.0029(7) -0.0026(7) 0.0077(8)
C7 0.0214(9) 0.0294(10) 0.0326(10) -0.0035(7) -0.0062(7) 0.0101(8)
C8 0.0227(8) 0.0206(8) 0.0298(9) -0.0018(7) -0.0058(7) 0.0038(7)
C9 0.0147(7) 0.0217(9) 0.0224(8) -0.0006(6) -0.0038(6) 0.0020(6)
C10 0.0191(7) 0.0182(8) 0.0205(8) 0.0012(6) -0.0023(6) -0.0032(7)
C11 0.0222(8) 0.0215(8) 0.0215(8) 0.0012(6) 0.0001(6) 0.0011(7)
C12 0.0244(9) 0.0282(9) 0.0224(9) 0.0061(7) -0.0028(7) 0.0002(7)
C13 0.0210(8) 0.0339(10) 0.0276(9) 0.0012(7) -0.0052(7) -0.0023(8)
C14 0.0242(9) 0.0258(9) 0.0310(10) -0.0058(7) -0.0041(7) -0.0008(8)
C15 0.0257(8) 0.0188(8) 0.0261(9) -0.0014(7) -0.0059(7) -0.0007(7)
C16 0.0193(8) 0.0182(8) 0.0293(9) -0.0008(6) -0.0031(7) 0.0041(7)
C17 0.0205(8) 0.0148(8) 0.0305(9) -0.0003(6) 0.0002(7) 0.0030(7)
C18 0.0309(10) 0.0355(11) 0.0309(10) -0.0044(8) 0.0004(8) 0.0010(8)
C19 0.0363(11) 0.0428(13) 0.0378(12) -0.0055(9) 0.0142(9) -0.0036(10)
C20 0.0227(9) 0.0266(10) 0.0500(12) -0.0005(7) 0.0097(8) -0.0014(9)
C21 0.0201(8) 0.0220(9) 0.0415(11) 0.0018(7) -0.0007(7) 0.0035(8)
C22 0.0200(8) 0.0199(9) 0.0312(9) 0.0003(6) 0.0002(7) 0.0032(7)
C23 0.0198(8) 0.0214(8) 0.0313(10) 0.0034(6) -0.0047(7) -0.0048(7)
C24 0.0190(8) 0.0211(8) 0.0202(8) 0.0022(6) -0.0008(6) -0.0043(6)
C25 0.0308(9) 0.0210(8) 0.0210(8) 0.0015(7) -0.0023(7) -0.0006(7)
C26 0.0381(11) 0.0216(9) 0.0389(11) -0.0068(8) -0.0093(9) -0.0008(8)
C27 0.0255(9) 0.0314(10) 0.0392(11) -0.0033(8) -0.0095(8) -0.0066(9)
C28 0.0267(9) 0.0267(10) 0.0388(11) 0.0036(7) -0.0093(8) 0.0002(8)
C29 0.0240(9) 0.0202(9) 0.0412(11) -0.0005(7) -0.0081(8) 0.0030(8)

loop_
_atom_type_symbol
_atom_type_scat_dispersion_real
_atom_type_scat_dispersion_imag
_atom_type_scat_source
C 0.0033 0.0016 'International Tables Vol C 4.2.6.8 and 6.1.1.4'
H 0.0000 0.0000 'International Tables Vol C 4.2.6.8 and 6.1.1.4'
N 0.0061 0.0033 'International Tables Vol C 4.2.6.8 and 6.1.1.4'
O 0.0106 0.0060 'International Tables Vol C 4.2.6.8 and 6.1.1.4'
S 0.1246 0.1234 'International Tables Vol C 4.2.6.8 and 6.1.1.4'

loop_
_geom_angle_atom_site_label_1
_geom_angle_atom_site_label_2
_geom_angle_atom_site_label_3
_geom_angle
_geom_angle_publ_flag
O1 S1 O2 119.79(8) yes
O1 S1 N1 106.23(7) yes
O2 S1 N1 107.17(7) yes
O1 S1 C10 108.57(8) yes
O2 S1 C10 108.68(8) yes
N1 S1 C10 105.50(7) yes
S1 N1 C2 124.50(12) yes
S1 N1 C9 120.28(11) yes
C2 N1 C9 107.36(13) yes
N1 C2 C3 108.80(15) yes
N1 C2 C16 123.55(15) yes
C3 C2 C16 127.50(16) yes
C2 C3 C4 108.38(15) yes
C2 C3 C23 127.39(16) yes
C4 C3 C23 124.21(16) yes
C3 C4 C5 132.07(17) yes
C3 C4 C9 108.06(15) yes
C5 C4 C9 119.87(16) no
C4 C5 C6 118.78(18) no
C4 C5 H51 120.3 no
C6 C5 H51 120.9 no
C5 C6 C7 120.73(18) no
C5 C6 H61 119.6 no
C7 C6 H61 119.7 no
C6 C7 C8 121.77(17) no
C6 C7 H71 119.1 no
C8 C7 H71 119.1 no
C7 C8 C9 116.98(17) no
C7 C8 H81 121.7 no
C9 C8 H81 121.3 no
N1 C9 C4 107.31(14) yes
N1 C9 C8 130.83(16) yes
C4 C9 C8 121.85(17) no
S1 C10 C11 118.92(13) yes
S1 C10 C15 119.76(13) yes
C11 C10 C15 121.32(15) no
C10 C11 C12 119.15(16) no
C10 C11 H111 120.2 no
C12 C11 H111 120.6 no
C11 C12 C13 119.88(17) no
C11 C12 H121 120.2 no
C13 C12 H121 119.9 no
C12 C13 C14 120.78(17) no
C12 C13 H131 119.5 no
C14 C13 H131 119.7 no
C13 C14 C15 120.22(17) no
C13 C14 H141 119.8 no
C15 C14 H141 120.0 no
C10 C15 C14 118.64(16) no
C10 C15 H151 120.5 no
C14 C15 H151 120.9 no
C2 C16 C17 115.35(14) no
C2 C16 H161 107.7 no
C17 C16 H161 107.7 no
C2 C16 H162 108.3 no
C17 C16 H162 108.3 no
H161 C16 H162 109.5 no
C16 C17 C18 120.60(16) no
C16 C17 C22 120.71(16) no
C18 C17 C22 118.59(16) no
C17 C18 C19 120.76(19) no
C17 C18 H181 119.3 no
C19 C18 H181 119.9 no
C18 C19 C20 119.97(19) no
C18 C19 H191 120.2 no
C20 C19 H191 119.8 no
C19 C20 C21 119.69(17) no
C19 C20 H201 120.1 no
C21 C20 H201 120.2 no
C20 C21 C22 120.50(18) no
C20 C21 H211 119.6 no
C22 C21 H211 119.9 no
C21 C22 C17 120.48(18) no
C21 C22 H221 120.2 no
C17 C22 H221 119.3 no
C3 C23 C24 114.19(14) no
C3 C23 H231 108.2 no
C24 C23 H231 108.3 no
C3 C23 H232 108.4 no
C24 C23 H232 108.2 no
H231 C23 H232 109.5 no
C23 C24 C25 119.39(15) yes
C23 C24 C29 122.12(16) yes
C25 C24 C29 118.49(16) no
C24 C25 C26 120.69(17) no
C24 C25 H251 119.7 no
C26 C25 H251 119.6 no
C25 C26 C27 120.40(18) no
C25 C26 H261 119.9 no
C27 C26 H261 119.7 no
C26 C27 C28 119.17(17) no
C26 C27 H271 120.2 no
C28 C27 H271 120.6 no
C27 C28 C29 120.31(18) no
C27 C28 H281 119.8 no
C29 C28 H281 119.9 no
C24 C29 C28 120.90(17) no
C24 C29 H291 119.3 no
C28 C29 H291 119.8 no

loop_
_geom_bond_atom_site_label_1
_geom_bond_atom_site_label_2
_geom_bond_distance
_geom_bond_publ_flag
S1 O1 1.4282(13) yes
S1 O2 1.4263(13) yes
S1 N1 1.6626(15) yes
S1 C10 1.7574(16) yes
N1 C2 1.438(2) yes
N1 C9 1.423(2) yes
C2 C3 1.353(2) yes
C2 C16 1.497(2) yes
C3 C4 1.445(2) yes
C3 C23 1.505(2) yes
C4 C5 1.393(3) no
C4 C9 1.399(2) no
C5 C6 1.383(3) no
C5 H51 1.000 no
C6 C7 1.393(3) no
C6 H61 1.000 no
C7 C8 1.387(3) no
C7 H71 1.000 no
C8 C9 1.398(2) no
C8 H81 1.000 no
C10 C11 1.392(2) no
C10 C15 1.396(2) no
C11 C12 1.387(2) no
C11 H111 1.000 no
C12 C13 1.385(3) no
C12 H121 1.000 no
C13 C14 1.386(3) no
C13 H131 1.000 no
C14 C15 1.389(2) no
C14 H141 1.000 no
C15 H151 1.000 no
C16 C17 1.517(2) yes
C16 H161 1.000 no
C16 H162 1.000 no
C17 C18 1.388(3) no
C17 C22 1.392(2) no
C18 C19 1.396(3) no
C18 H181 1.000 no
C19 C20 1.385(3) no
C19 H191 1.000 no
C20 C21 1.374(3) no
C20 H201 1.000 no
C21 C22 1.394(2) no
C21 H211 1.000 no
C22 H221 1.000 no
C23 C24 1.519(2) yes
C23 H231 1.000 no
C23 H232 1.000 no
C24 C25 1.385(2) no
C24 C29 1.389(2) no
C25 C26 1.387(3) no
C25 H251 1.000 no
C26 C27 1.389(3) no
C26 H261 1.000 no
C27 C28 1.378(3) no
C27 H271 1.000 no
C28 C29 1.388(2) no
C28 H281 1.000 no
C29 H291 1.000 no

loop_
_cod_related_entry_id
_cod_related_entry_database
_cod_related_entry_code
1 ChemSpider 21125462
